data_2023058
loop_
_publ_author_name
'Upmann, Daniel'
'Bockfeld, Dirk'
'Jones, Peter G.'
'T&#xe2;rcoveanu, Eliza'

_publ_section_title
;
 Crystal structures of ten phosphane chalcogenide complexes of gold(III)
 chloride and bromide.
;
_journal_coeditor_code YZ2051
_journal_issue 'Pt 4'
_journal_name_full 'Acta crystallographica. Section E, Crystallographic communications'
_journal_page_first 355
_journal_page_last 369
_journal_paper_doi 10.1107/S2056989024002032
_journal_volume 80
_journal_year 2024
_chemical_formula_iupac '[Au Cl3 (C11 H25 P Se)], C D Cl3'
_chemical_formula_moiety 'C11 H25 Au Cl3 P Se, C D Cl3'
_chemical_formula_sum 'C12 H25 Au Cl6 D P Se'
_chemical_formula_weight 690.93
_chemical_name_systematic
;
Trichlorido[di-<i>tert</i>-butyl(propan-2-yl)phosphane
selenide-\k<i>S</i>]gold(III) chloroform-d monosolvate
;
_space_group_crystal_system triclinic
_space_group_IT_number 2
_space_group_name_Hall '-P 1'
_space_group_name_H-M_alt 'P -1'
_atom_sites_solution_hydrogens geom
_atom_sites_solution_primary direct
_atom_sites_solution_secondary difmap
_audit_creation_method SHELXL-2019/3
_cell_angle_alpha 74.398(2)
_cell_angle_beta 78.121(2)
_cell_angle_gamma 73.257(2)
_cell_formula_units_Z 2
_cell_length_a 8.5343(2)
_cell_length_b 9.7185(3)
_cell_length_c 14.0759(4)
_cell_measurement_reflns_used 34566
_cell_measurement_temperature 100(2)
_cell_measurement_theta_max 30.7647
_cell_measurement_theta_min 2.2408
_cell_volume 1066.30(5)
_computing_cell_refinement
;
CrysAlisPro, Version 1.171.35.11 (Rigaku OD, 2020)
;
_computing_data_collection
;
CrysAlisPro, Version 1.171.35.11 (Rigaku OD, 2020)
;
_computing_data_reduction
;
CrysAlisPro, Version 1.171.35.11 (Rigaku OD, 2020)
;
_computing_molecular_graphics
;
Bruker XP, Version 5.1 (Bruker, 1998)
;
_computing_publication_material
;
SHELXL-2019/3 (Sheldrick, 2015)
;
_computing_structure_refinement
;
SHELXL-2019/3 (Sheldrick, 2015)
;
_computing_structure_solution
;
SHELXS-97 (Sheldrick, 2008)
;
_diffrn_ambient_temperature 100(2)
_diffrn_detector_area_resol_mean 16.1419
_diffrn_measured_fraction_theta_full 0.984
_diffrn_measured_fraction_theta_max 0.938
_diffrn_measurement_device_type 'Oxford Diffraction Xcalibur, Eos'
_diffrn_measurement_method '\w scans'
_diffrn_radiation_type MoK\a
_diffrn_radiation_wavelength 0.71073
_diffrn_reflns_av_R_equivalents 0.0402
_diffrn_reflns_av_unetI/netI 0.0178
_diffrn_reflns_limit_h_max 11
_diffrn_reflns_limit_h_min -12
_diffrn_reflns_limit_k_max 13
_diffrn_reflns_limit_k_min -13
_diffrn_reflns_limit_l_max 20
_diffrn_reflns_limit_l_min -20
_diffrn_reflns_number 76069
_diffrn_reflns_theta_full 30.000
_diffrn_reflns_theta_max 30.833
_diffrn_reflns_theta_min 2.245
_diffrn_source 'Enhance (Mo) X-ray Source'
_exptl_absorpt_coefficient_mu 9.424
_exptl_absorpt_correction_T_max 1.00000
_exptl_absorpt_correction_T_min 0.15130
_exptl_absorpt_correction_type multi-scan
_exptl_absorpt_process_details
;
(CrysAlisPro; Rigaku OD, 2020)
;
_exptl_crystal_colour red
_exptl_crystal_density_diffrn 2.152
_exptl_crystal_density_method 'not measured'
_exptl_crystal_description tablet
_exptl_crystal_F_000 656
_exptl_crystal_size_max 0.4
_exptl_crystal_size_mid 0.25
_exptl_crystal_size_min 0.08
_refine_diff_density_max 1.880
_refine_diff_density_min -1.304
_refine_ls_extinction_method none
_refine_ls_goodness_of_fit_ref 1.097
_refine_ls_hydrogen_treatment constr
_refine_ls_matrix_type full
_refine_ls_number_parameters 235
_refine_ls_number_reflns 6287
_refine_ls_number_restraints 39
_refine_ls_restrained_S_all 1.099
_refine_ls_R_factor_all 0.0222
_refine_ls_R_factor_gt 0.0206
_refine_ls_shift/su_max 0.001
_refine_ls_shift/su_mean 0.000
_refine_ls_structure_factor_coef Fsqd
_refine_ls_weighting_details 'w=1/[\s^2^(Fo^2^)+(0.0179P)^2^+2.4716P] where P=(Fo^2^+2Fc^2^)/3'
_refine_ls_weighting_scheme calc
_refine_ls_wR_factor_gt 0.0470
_refine_ls_wR_factor_ref 0.0476
_reflns_number_gt 6060
_reflns_number_total 6287
_reflns_threshold_expression 'I > 2\s(I)'
_cod_data_source_file yz2051.cif
_cod_data_source_block 15aa
_cod_depositor_comments 'Adding full bibliography for 2023050--2023062.cif.'
_cod_original_cell_volume 1066.31(5)
_cod_database_code 2023058
_shelx_space_group_comment
;
The symmetry employed for this shelxl refinement is uniquely defined
by the following loop, which should always be used as a source of
symmetry information in preference to the above space-group names.
They are only intended as comments.
;
_shelx_estimated_absorpt_t_min 0.117
_shelx_estimated_absorpt_t_max 0.519

loop_
_space_group_symop_operation_xyz
'x, y, z'
'-x, -y, -z'

loop_
_atom_site_type_symbol
_atom_site_label
_atom_site_fract_x
_atom_site_fract_y
_atom_site_fract_z
_atom_site_U_iso_or_equiv
_atom_site_adp_type
_atom_site_calc_flag
_atom_site_occupancy
_atom_site_disorder_assembly
_atom_site_disorder_group
Au Au1 0.19009(2) 0.76455(2) 0.29588(2) 0.01280(3) Uani d 1 . .
Se Se1 0.31024(3) 0.58178(3) 0.19374(2) 0.01509(5) Uani d 1 . .
Cl Cl1 0.06715(8) 0.94493(7) 0.38594(5) 0.02097(13) Uani d 1 . .
Cl Cl2 -0.06581(8) 0.75760(7) 0.27413(5) 0.01900(12) Uani d 1 . .
Cl Cl3 0.44411(8) 0.78057(7) 0.31290(5) 0.02113(13) Uani d 1 . .
P P1 0.43631(7) 0.37535(7) 0.29102(4) 0.00998(11) Uani d 1 . .
C C1 0.2963(3) 0.3257(3) 0.40964(18) 0.0121(4) Uani d 1 . .
C C2 0.4876(3) 0.2413(3) 0.20853(19) 0.0145(4) Uani d 1 . .
C C3 0.6212(3) 0.4055(3) 0.32273(19) 0.0147(5) Uani d 1 . .
H H3 0.579371 0.492572 0.354051 0.018 Uiso calc 1 . .
C C11 0.3539(3) 0.1623(3) 0.46191(19) 0.0164(5) Uani d 1 . .
H H11A 0.280779 0.141114 0.524606 0.025 Uiso calc 1 . .
H H11B 0.467264 0.142210 0.475766 0.025 Uiso calc 1 . .
H H11C 0.350289 0.099770 0.418588 0.025 Uiso calc 1 . .
C C12 0.1176(3) 0.3544(3) 0.3902(2) 0.0174(5) Uani d 1 . .
H H12A 0.047017 0.330491 0.453586 0.026 Uiso calc 1 . .
H H12B 0.114078 0.292454 0.346449 0.026 Uiso calc 1 . .
H H12C 0.077929 0.458417 0.358281 0.026 Uiso calc 1 . .
C C13 0.2968(3) 0.4237(3) 0.47907(18) 0.0155(5) Uani d 1 . .
H H13A 0.258643 0.527574 0.446277 0.023 Uiso calc 1 . .
H H13B 0.409134 0.405259 0.494072 0.023 Uiso calc 1 . .
H H13C 0.222798 0.400609 0.541098 0.023 Uiso calc 1 . .
C C21 0.5491(4) 0.3147(3) 0.1006(2) 0.0231(6) Uani d 1 . .
H H21A 0.587049 0.240826 0.059935 0.035 Uiso calc 1 . .
H H21B 0.640676 0.356461 0.100995 0.035 Uiso calc 1 . .
H H21C 0.458495 0.393467 0.072699 0.035 Uiso calc 1 . .
C C22 0.6250(3) 0.1067(3) 0.2467(2) 0.0196(5) Uani d 1 . .
H H22A 0.590896 0.063570 0.316669 0.029 Uiso calc 1 . .
H H22B 0.726761 0.137778 0.240897 0.029 Uiso calc 1 . .
H H22C 0.644756 0.033218 0.206881 0.029 Uiso calc 1 . .
C C23 0.3345(4) 0.1911(3) 0.2054(2) 0.0201(5) Uani d 1 . .
H H23A 0.361551 0.127902 0.157554 0.030 Uiso calc 1 . .
H H23B 0.245281 0.277625 0.184829 0.030 Uiso calc 1 . .
H H23C 0.298648 0.135850 0.271644 0.030 Uiso calc 1 . .
C C31 0.7423(4) 0.4521(3) 0.2310(2) 0.0238(6) Uani d 1 . .
H H31A 0.816732 0.497748 0.249454 0.036 Uiso calc 1 . .
H H31B 0.680530 0.523186 0.179360 0.036 Uiso calc 1 . .
H H31C 0.807063 0.365276 0.205380 0.036 Uiso calc 1 . .
C C32 0.7134(3) 0.2816(3) 0.4007(2) 0.0192(5) Uani d 1 . .
H H32A 0.756384 0.191589 0.374977 0.029 Uiso calc 1 . .
H H32B 0.637176 0.262735 0.462303 0.029 Uiso calc 1 . .
H H32C 0.805331 0.311493 0.414288 0.029 Uiso calc 1 . .
C C99 -0.1097(9) 0.8164(8) 0.0177(5) 0.0278(16) Uani d 0.525(4) A 1
D D99 -0.055137 0.830295 0.069726 0.033 Uiso calc 0.525(4) A 1
Cl Cl4 -0.3237(7) 0.8542(6) 0.0573(4) 0.0381(9) Uani d 0.525(4) A 1
Cl Cl5 -0.0625(3) 0.9393(2) -0.09447(12) 0.0435(7) Uani d 0.525(4) A 1
Cl Cl6 -0.0308(2) 0.6342(3) 0.00484(14) 0.0420(6) Uani d 0.525(4) A 1
C C99' -0.1635(10) 0.8634(8) 0.0319(6) 0.0296(19) Uani d 0.475(4) A 2
D D99' -0.126484 0.882844 0.088950 0.036 Uiso calc 0.475(4) A 2
Cl Cl4' -0.3518(8) 0.8272(8) 0.0703(6) 0.0483(14) Uani d 0.475(4) A 2
Cl Cl5' -0.1902(5) 1.0248(3) -0.06191(19) 0.0700(13) Uani d 0.475(4) A 2
Cl Cl6' -0.0189(3) 0.7176(4) -0.0073(3) 0.0579(8) Uani d 0.475(4) A 2

loop_
_atom_site_aniso_label
_atom_site_aniso_U_11
_atom_site_aniso_U_22
_atom_site_aniso_U_33
_atom_site_aniso_U_12
_atom_site_aniso_U_13
_atom_site_aniso_U_23
Au1 0.01412(5) 0.00834(5) 0.01369(5) -0.00048(3) -0.00226(3) -0.00097(3)
Se1 0.01999(12) 0.01043(11) 0.01201(11) 0.00044(9) -0.00387(9) -0.00108(8)
Cl1 0.0216(3) 0.0152(3) 0.0250(3) -0.0012(2) 0.0004(2) -0.0090(2)
Cl2 0.0154(3) 0.0172(3) 0.0222(3) -0.0003(2) -0.0059(2) -0.0025(2)
Cl3 0.0174(3) 0.0139(3) 0.0333(3) -0.0034(2) -0.0038(2) -0.0075(2)
P1 0.0093(3) 0.0086(3) 0.0116(3) -0.0015(2) -0.0014(2) -0.0022(2)
C1 0.0100(10) 0.0103(10) 0.0133(10) -0.0010(8) -0.0008(8) -0.0002(8)
C2 0.0171(11) 0.0118(11) 0.0153(11) -0.0031(9) -0.0015(9) -0.0055(9)
C3 0.0114(10) 0.0151(11) 0.0201(12) -0.0048(9) -0.0016(9) -0.0070(9)
C11 0.0159(11) 0.0117(11) 0.0180(11) -0.0022(9) -0.0026(9) 0.0015(9)
C12 0.0096(10) 0.0185(12) 0.0219(12) -0.0037(9) -0.0021(9) -0.0009(10)
C13 0.0158(11) 0.0153(11) 0.0133(11) -0.0011(9) -0.0005(9) -0.0039(9)
C21 0.0325(15) 0.0219(13) 0.0133(11) -0.0051(12) 0.0026(10) -0.0073(10)
C22 0.0189(12) 0.0150(12) 0.0246(13) 0.0015(10) -0.0036(10) -0.0096(10)
C23 0.0238(13) 0.0179(12) 0.0227(13) -0.0058(10) -0.0082(10) -0.0070(10)
C31 0.0191(13) 0.0278(15) 0.0274(14) -0.0140(11) 0.0043(11) -0.0077(12)
C32 0.0111(11) 0.0204(13) 0.0272(13) 0.0009(9) -0.0078(10) -0.0084(11)
C99 0.033(4) 0.037(5) 0.017(3) -0.018(4) -0.003(3) -0.002(3)
Cl4 0.044(2) 0.0402(17) 0.0314(16) -0.0052(13) -0.0013(12) -0.0194(15)
Cl5 0.0657(14) 0.0527(13) 0.0210(7) -0.0413(11) -0.0127(8) 0.0107(7)
Cl6 0.0357(9) 0.0418(13) 0.0336(8) -0.0004(9) 0.0073(7) -0.0026(8)
C99' 0.044(5) 0.024(4) 0.016(3) -0.002(3) -0.002(3) -0.005(3)
Cl4' 0.040(2) 0.058(3) 0.041(2) -0.0050(17) -0.0056(15) -0.0084(18)
Cl5' 0.141(3) 0.0371(13) 0.0460(14) -0.0363(17) -0.0559(18) 0.0142(10)
Cl6' 0.0431(13) 0.0568(19) 0.0751(18) 0.0098(13) -0.0053(11) -0.0429(16)

loop_
_atom_type_symbol
_atom_type_description
_atom_type_scat_dispersion_real
_atom_type_scat_dispersion_imag
_atom_type_scat_source
C C 0.0033 0.0016 'International Tables Vol C Tables 4.2.6.8 and 6.1.1.4'
H H 0.0000 0.0000 'International Tables Vol C Tables 4.2.6.8 and 6.1.1.4'
P P 0.1023 0.0942 'International Tables Vol C Tables 4.2.6.8 and 6.1.1.4'
Cl Cl 0.1484 0.1585 'International Tables Vol C Tables 4.2.6.8 and 6.1.1.4'
Se Se -0.0929 2.2259 'International Tables Vol C Tables 4.2.6.8 and 6.1.1.4'
Au Au -2.0133 8.8022 'International Tables Vol C Tables 4.2.6.8 and 6.1.1.4'
D D 0.0000 0.0000 'International Tables Vol C Tables 4.2.6.8 and 6.1.1.4'

loop_
_geom_angle_atom_site_label_1
_geom_angle_atom_site_label_2
_geom_angle_atom_site_label_3
_geom_angle_site_symmetry_1
_geom_angle_site_symmetry_3
_geom_angle
_geom_angle_publ_flag
Cl3 Au1 Cl2 . . 177.64(2) y
Cl3 Au1 Cl1 . . 89.67(2) y
Cl2 Au1 Cl1 . . 89.66(2) y
Cl3 Au1 Se1 . . 92.332(18) y
Cl2 Au1 Se1 . . 88.238(18) y
Cl1 Au1 Se1 . . 176.855(18) y
P1 Se1 Au1 . . 107.617(18) y
C3 P1 C2 . . 112.97(12) y
C3 P1 C1 . . 108.44(11) y
C2 P1 C1 . . 114.23(11) y
C3 P1 Se1 . . 108.64(9) y
C2 P1 Se1 . . 101.78(8) y
C1 P1 Se1 . . 110.54(8) y
C12 C1 C13 . . 108.0(2) ?
C12 C1 C11 . . 108.3(2) ?
C13 C1 C11 . . 109.4(2) ?
C12 C1 P1 . . 111.35(17) ?
C13 C1 P1 . . 108.18(17) ?
C11 C1 P1 . . 111.60(16) ?
C23 C2 C22 . . 109.8(2) ?
C23 C2 C21 . . 107.5(2) ?
C22 C2 C21 . . 108.7(2) ?
C23 C2 P1 . . 110.79(18) ?
C22 C2 P1 . . 109.77(17) ?
C21 C2 P1 . . 110.23(18) ?
C31 C3 C32 . . 110.6(2) ?
C31 C3 P1 . . 113.10(19) ?
C32 C3 P1 . . 116.51(18) ?
C31 C3 H3 . . 105.2 ?
C32 C3 H3 . . 105.2 ?
P1 C3 H3 . . 105.2 ?
C1 C11 H11A . . 109.5 ?
C1 C11 H11B . . 109.5 ?
H11A C11 H11B . . 109.5 ?
C1 C11 H11C . . 109.5 ?
H11A C11 H11C . . 109.5 ?
H11B C11 H11C . . 109.5 ?
C1 C12 H12A . . 109.5 ?
C1 C12 H12B . . 109.5 ?
H12A C12 H12B . . 109.5 ?
C1 C12 H12C . . 109.5 ?
H12A C12 H12C . . 109.5 ?
H12B C12 H12C . . 109.5 ?
C1 C13 H13A . . 109.5 ?
C1 C13 H13B . . 109.5 ?
H13A C13 H13B . . 109.5 ?
C1 C13 H13C . . 109.5 ?
H13A C13 H13C . . 109.5 ?
H13B C13 H13C . . 109.5 ?
C2 C21 H21A . . 109.5 ?
C2 C21 H21B . . 109.5 ?
H21A C21 H21B . . 109.5 ?
C2 C21 H21C . . 109.5 ?
H21A C21 H21C . . 109.5 ?
H21B C21 H21C . . 109.5 ?
C2 C22 H22A . . 109.5 ?
C2 C22 H22B . . 109.5 ?
H22A C22 H22B . . 109.5 ?
C2 C22 H22C . . 109.5 ?
H22A C22 H22C . . 109.5 ?
H22B C22 H22C . . 109.5 ?
C2 C23 H23A . . 109.5 ?
C2 C23 H23B . . 109.5 ?
H23A C23 H23B . . 109.5 ?
C2 C23 H23C . . 109.5 ?
H23A C23 H23C . . 109.5 ?
H23B C23 H23C . . 109.5 ?
C3 C31 H31A . . 109.5 ?
C3 C31 H31B . . 109.5 ?
H31A C31 H31B . . 109.5 ?
C3 C31 H31C . . 109.5 ?
H31A C31 H31C . . 109.5 ?
H31B C31 H31C . . 109.5 ?
C3 C32 H32A . . 109.5 ?
C3 C32 H32B . . 109.5 ?
H32A C32 H32B . . 109.5 ?
C3 C32 H32C . . 109.5 ?
H32A C32 H32C . . 109.5 ?
H32B C32 H32C . . 109.5 ?
Cl6 C99 Cl4 . . 111.3(4) ?
Cl6 C99 Cl5 . . 110.4(4) ?
Cl4 C99 Cl5 . . 110.9(4) ?
Cl6 C99 D99 . . 108.0 ?
Cl4 C99 D99 . . 108.0 ?
Cl5 C99 D99 . . 108.0 ?
Cl4' C99' Cl6' . . 111.9(5) ?
Cl4' C99' Cl5' . . 106.4(5) ?
Cl6' C99' Cl5' . . 112.7(5) ?
Cl4' C99' D99' . . 108.6 ?
Cl6' C99' D99' . . 108.6 ?
Cl5' C99' D99' . . 108.6 ?

loop_
_geom_bond_atom_site_label_1
_geom_bond_atom_site_label_2
_geom_bond_site_symmetry_2
_geom_bond_distance
_geom_bond_publ_flag
Au1 Cl3 . 2.2825(7) y
Au1 Cl2 . 2.2889(6) y
Au1 Cl1 . 2.3172(6) y
Au1 Se1 . 2.4476(3) y
Se1 P1 . 2.2232(6) y
P1 C3 . 1.844(3) y
P1 C2 . 1.874(2) y
P1 C1 . 1.878(2) y
C1 C12 . 1.537(3) ?
C1 C13 . 1.538(3) ?
C1 C11 . 1.541(3) ?
C2 C23 . 1.533(4) ?
C2 C22 . 1.540(4) ?
C2 C21 . 1.548(4) ?
C3 C31 . 1.532(4) ?
C3 C32 . 1.540(4) ?
C3 H3 . 1.0000 ?
C11 H11A . 0.9800 ?
C11 H11B . 0.9800 ?
C11 H11C . 0.9800 ?
C12 H12A . 0.9800 ?
C12 H12B . 0.9800 ?
C12 H12C . 0.9800 ?
C13 H13A . 0.9800 ?
C13 H13B . 0.9800 ?
C13 H13C . 0.9800 ?
C21 H21A . 0.9800 ?
C21 H21B . 0.9800 ?
C21 H21C . 0.9800 ?
C22 H22A . 0.9800 ?
C22 H22B . 0.9800 ?
C22 H22C . 0.9800 ?
C23 H23A . 0.9800 ?
C23 H23B . 0.9800 ?
C23 H23C . 0.9800 ?
C31 H31A . 0.9800 ?
C31 H31B . 0.9800 ?
C31 H31C . 0.9800 ?
C32 H32A . 0.9800 ?
C32 H32B . 0.9800 ?
C32 H32C . 0.9800 ?
C99 Cl6 . 1.748(7) ?
C99 Cl4 . 1.756(8) ?
C99 Cl5 . 1.756(7) ?
C99 D99 . 1.0000 ?
C99' Cl4' . 1.692(9) ?
C99' Cl6' . 1.723(7) ?
C99' Cl5' . 1.749(8) ?
C99' D99' . 1.0000 ?

loop_
_geom_hbond_atom_site_label_D
_geom_hbond_atom_site_label_H
_geom_hbond_atom_site_label_A
_geom_hbond_site_symmetry_A
_geom_hbond_distance_DH
_geom_hbond_distance_HA
_geom_hbond_distance_DA
_geom_hbond_angle_DHA
_geom_hbond_publ_flag
C99 D99 Cl2 . 1.00 2.76 3.580(7) 139.4 yes
C13 H13A Au1 . 0.98 2.69 3.618(3) 157.9 yes
C21 H21C Se1 . 0.98 2.70 3.208(3) 112.4 yes
C3 H3 Cl3 . 1.00 2.65 3.497(3) 142.1 yes
C13 H13C Cl2 2_566 0.98 2.92 3.866(3) 162.6 yes

loop_
_geom_torsion_atom_site_label_1
_geom_torsion_atom_site_label_2
_geom_torsion_atom_site_label_3
_geom_torsion_atom_site_label_4
_geom_torsion_site_symmetry_1
_geom_torsion_site_symmetry_2
_geom_torsion_site_symmetry_3
_geom_torsion_site_symmetry_4
_geom_torsion
_geom_torsion_publ_flag
Cl3 Au1 Se1 P1 . . . . 68.16(3) y
Cl2 Au1 Se1 P1 . . . . -114.14(3) y
Au1 Se1 P1 C3 . . . . -69.90(9) y
Au1 Se1 P1 C2 . . . . 170.69(8) y
Au1 Se1 P1 C1 . . . . 48.97(9) y
C3 P1 C1 C12 . . . . 159.02(17) ?
C2 P1 C1 C12 . . . . -74.0(2) ?
Se1 P1 C1 C12 . . . . 40.02(19) ?
C3 P1 C1 C13 . . . . 40.54(19) ?
C2 P1 C1 C13 . . . . 167.49(16) ?
Se1 P1 C1 C13 . . . . -78.46(16) ?
C3 P1 C1 C11 . . . . -79.9(2) ?
C2 P1 C1 C11 . . . . 47.1(2) ?
Se1 P1 C1 C11 . . . . 161.13(15) ?
C3 P1 C2 C23 . . . . 166.03(18) ?
C1 P1 C2 C23 . . . . 41.5(2) ?
Se1 P1 C2 C23 . . . . -77.67(18) ?
C3 P1 C2 C22 . . . . 44.6(2) ?
C1 P1 C2 C22 . . . . -80.0(2) ?
Se1 P1 C2 C22 . . . . 160.85(17) ?
C3 P1 C2 C21 . . . . -75.1(2) ?
C1 P1 C2 C21 . . . . 160.34(18) ?
Se1 P1 C2 C21 . . . . 41.2(2) ?
C2 P1 C3 C31 . . . . 54.3(2) ?
C1 P1 C3 C31 . . . . -178.01(19) ?
Se1 P1 C3 C31 . . . . -57.8(2) ?
C2 P1 C3 C32 . . . . -75.4(2) ?
C1 P1 C3 C32 . . . . 52.2(2) ?
Se1 P1 C3 C32 . . . . 172.41(16) ?
